data_4077748
loop_
_publ_author_name
'van der Sluis, Marcel'
'Beverwijk, Vincent'
'Termaten, Arjan'
'Bickelhaupt, Friedrich'
'Kooijman, Huub'
'Spek, Anthony L.'

_publ_section_title
;
 Synthesis of Novel Phosphaalkene-Based Bidentate Ligands Mes*PCH(3-R-Ar)
 (R = Pyridyl, Carbaldimino) and Formation of Three-Membered Palladacycles
 Mes*(Me)P&#x2212;CH(3-R-Ar)&#x2212;PdCl by Carbapalladation of the PC
 Double Bond&#x2020;
;
_journal_issue 8
_journal_name_full Organometallics
_journal_page_first 1402
_journal_paper_doi 10.1021/om980913q
_journal_volume 18
_journal_year 1999
_chemical_compound_source 'see text'
_chemical_formula_moiety 'C62 H82 Cl2 N2 P2 Pd2, 8(C H Cl3)'
_chemical_formula_sum 'C70 H90 Cl26 N2 P2 Pd2'
_chemical_formula_weight 2155.92
_chemical_name_systematic
;
 ?
;
_space_group_IT_number 14
_symmetry_cell_setting monoclinic
_symmetry_space_group_name_Hall '-P 2ybc'
_symmetry_space_group_name_H-M 'P 1 21/c 1'
_cell_angle_alpha 90
_cell_angle_beta 97.998(12)
_cell_angle_gamma 90
_cell_formula_units_Z 2
_cell_length_a 13.6333(17)
_cell_length_b 18.674(3)
_cell_length_c 18.330(3)
_cell_measurement_temperature 150
_cell_volume 4621.2(12)
_computing_cell_refinement 'SET4 (de Boer & Duisenberg, 1984)'
_computing_data_collection 'Locally modified CAD4-Version 5 Software'
_computing_data_reduction 'HELENA (Spek, 1997)'
_computing_publication_material 'PLATON (Spek, 1990)'
_computing_structure_refinement 'SHELXL-97 (Sheldrick, 1997)'
_diffrn_ambient_temperature 150
_diffrn_radiation_type 'Mo K\a'
_diffrn_radiation_wavelength 0.71073
_diffrn_reflns_av_R_equivalents 0.1081
_diffrn_reflns_av_sigmaI/netI 0.1618
_diffrn_reflns_limit_h_max 17
_diffrn_reflns_limit_h_min -17
_diffrn_reflns_limit_k_max 0
_diffrn_reflns_limit_k_min -24
_diffrn_reflns_limit_l_max 23
_diffrn_reflns_limit_l_min -21
_diffrn_reflns_number 16009
_diffrn_reflns_reduction_process
;
 ?
;
_diffrn_reflns_theta_max 25.00
_diffrn_reflns_theta_min 1.51
_exptl_absorpt_coefficient_mu 1.21
_exptl_absorpt_correction_type none
_exptl_crystal_colour yellow
_exptl_crystal_density_diffrn 1.549
_exptl_crystal_density_method 'Not Measured'
_exptl_crystal_F_000 2176
_refine_diff_density_max 0.721
_refine_diff_density_min -0.709
_refine_diff_density_rms 0.131
_refine_ls_abs_structure_details none
_refine_ls_abs_structure_Flack none
_refine_ls_extinction_method none
_refine_ls_goodness_of_fit_ref 1.016
_refine_ls_hydrogen_treatment 'H-atom refinement: see text '
_refine_ls_matrix_type full
_refine_ls_number_parameters 470
_refine_ls_number_reflns 8142
_refine_ls_number_restraints 124
_refine_ls_restrained_S_all 1.010
_refine_ls_R_factor_all 0.1519
_refine_ls_R_factor_gt 0.0655
_refine_ls_shift/su_max 0.006
_refine_ls_shift/su_mean 0.000
_refine_ls_structure_factor_coef Fsqd
_refine_ls_weighting_details w=1/[\
_refine_ls_weighting_scheme calc
_refine_ls_wR_factor_gt 0.1170
_refine_ls_wR_factor_ref 0.1450
_reflns_number_gt 4313
_reflns_number_total 8142
_reflns_threshold_expression >2sigma(i)
_cod_data_source_file om980913q.cif
_cod_data_source_block s1532b
_cod_depositor_comments
;
The following automatic conversions were performed:

'_symmetry_cell_setting' value 'Monoclinic' changed to 'monoclinic'
according to /home/saulius/struct/CIF-dictionaries/cif_core.dic
dictionary named 'cif_core.dic' version 2.4.2 from 2011-04-26.

Automatic conversion script
Id: cif_fix_values 1715 2011-07-08 13:25:40Z adriana 

The following automatic conversions were performed:

'_refine_ls_weighting_scheme' value 'calc w=1/[\' was changed to
'calc'. New tag '_refine_ls_weighting_details' was created. The value
of the new tag was set to 'w=1/[\'.

Automatic conversion script
Id: cif_fix_values 3143 2015-03-26 13:38:13Z robertas 
;
_cod_original_sg_symbol_H-M 'P 21/c'
_cod_database_code 4077748

loop_
_symmetry_equiv_pos_as_xyz
x,y,z
-x,1/2+y,1/2-z
-x,-y,-z
x,1/2-y,1/2+z

loop_
_atom_site_aniso_label
_atom_site_aniso_U_11
_atom_site_aniso_U_22
_atom_site_aniso_U_33
_atom_site_aniso_U_23
_atom_site_aniso_U_13
_atom_site_aniso_U_12
Pd1 0.0206(3) 0.0123(3) 0.0149(3) -0.0002(3) 0.0054(2) -0.0003(3)
Cl1 0.0319(12) 0.0206(11) 0.0215(10) 0.0053(9) 0.0011(9) 0.0017(9)
P1 0.0182(11) 0.0108(10) 0.0163(10) 0.0017(8) 0.0041(9) 0.0005(8)
N1 0.028(3) 0.012(3) 0.017(3) 0.000(3) 0.009(3) -0.002(3)
C1 0.023(4) 0.009(3) 0.015(4) -0.002(3) 0.008(3) 0.000(3)
C2 0.021(4) 0.013(4) 0.025(4) -0.001(3) 0.007(3) 0.004(3)
C3 0.021(4) 0.011(3) 0.016(4) 0.002(3) 0.008(3) -0.003(3)
C4 0.014(4) 0.015(4) 0.020(4) 0.004(3) 0.011(3) 0.001(3)
C5 0.024(4) 0.012(4) 0.016(4) -0.007(3) 0.008(3) -0.003(3)
C6 0.029(5) 0.012(4) 0.041(5) -0.003(4) 0.016(4) 0.001(3)
C7 0.023(4) 0.017(4) 0.030(5) 0.005(4) 0.009(3) 0.006(3)
C8 0.017(4) 0.020(4) 0.025(4) -0.004(4) 0.002(3) 0.006(3)
C9 0.028(4) 0.004(4) 0.021(4) 0.003(3) 0.008(3) -0.004(3)
C10 0.028(4) 0.018(4) 0.023(4) -0.004(3) 0.012(3) -0.002(4)
C11 0.047(5) 0.019(5) 0.021(4) -0.005(4) 0.014(4) -0.008(4)
C12 0.041(5) 0.028(5) 0.011(4) 0.000(3) 0.003(4) -0.012(4)
C13 0.031(4) 0.016(4) 0.020(4) 0.003(3) 0.006(3) 0.000(4)
C14 0.020(4) 0.008(3) 0.015(4) 0.001(3) 0.002(3) -0.002(3)
C15 0.018(4) 0.006(4) 0.016(4) 0.005(3) -0.003(3) 0.006(3)
C16 0.022(4) 0.020(4) 0.023(4) -0.001(3) 0.006(3) -0.001(3)
C17 0.017(4) 0.022(4) 0.027(5) -0.001(3) 0.003(3) -0.006(3)
C18 0.022(4) 0.006(4) 0.021(4) -0.001(3) 0.001(3) 0.000(3)
C19 0.023(4) 0.013(4) 0.019(4) 0.004(3) 0.006(3) 0.002(3)
C20 0.021(4) 0.017(4) 0.025(4) 0.004(3) 0.003(3) 0.003(3)
C21 0.027(5) 0.032(5) 0.024(4) -0.002(4) 0.002(4) -0.002(4)
C22 0.028(5) 0.013(4) 0.043(5) 0.004(4) 0.011(4) 0.004(3)
C23 0.020(4) 0.016(4) 0.024(4) 0.002(3) 0.011(3) 0.007(3)
C24 0.027(4) 0.029(5) 0.037(5) -0.009(4) 0.012(4) -0.011(4)
C25 0.038(6) 0.102(9) 0.212(15) -0.114(10) 0.063(9) -0.042(6)
C26 0.084(9) 0.051(6) 0.120(10) 0.024(7) 0.021(8) -0.030(6)
C27 0.066(8) 0.111(11) 0.059(6) -0.029(6) -0.009(6) -0.048(8)
C28 0.022(4) 0.013(4) 0.018(4) -0.001(3) 0.008(3) 0.004(3)
C29 0.024(4) 0.018(4) 0.026(4) -0.001(4) 0.011(3) 0.002(4)
C30 0.024(4) 0.020(4) 0.020(4) -0.005(3) -0.001(3) -0.002(3)
C31 0.035(5) 0.024(4) 0.016(4) 0.007(3) 0.015(4) 0.009(4)
Cl41 0.0569(16) 0.0389(14) 0.0491(14) 0.0052(13) 0.0191(12) 0.0127(14)
Cl42 0.083(2) 0.074(2) 0.0617(19) 0.0142(17) -0.0155(17) -0.0135(18)
Cl43 0.082(2) 0.0605(19) 0.086(2) -0.0271(17) 0.0346(19) 0.0056(17)
C40 0.043(5) 0.041(5) 0.048(5) -0.004(5) 0.017(4) -0.005(5)
Cl51 0.0418(17) 0.060(2) 0.141(3) 0.009(2) 0.0410(19) 0.0037(14)
Cl52 0.0549(17) 0.0555(18) 0.071(2) 0.0031(15) 0.0073(15) 0.0058(14)
Cl53 0.081(2) 0.086(3) 0.073(2) 0.0234(19) -0.0086(18) 0.0101(19)
C50 0.030(5) 0.031(5) 0.071(7) 0.010(4) 0.014(5) 0.003(4)
Cl61 0.098(3) 0.228(5) 0.080(2) -0.081(3) -0.049(2) 0.069(3)
Cl62 0.0583(18) 0.0385(15) 0.093(2) -0.0013(15) 0.0239(16) -0.0058(13)
Cl63 0.102(3) 0.095(3) 0.164(4) -0.036(3) 0.092(3) -0.050(2)
C60 0.035(5) 0.057(6) 0.039(5) -0.019(5) 0.005(4) -0.005(5)
Cl71 0.103(3) 0.151(4) 0.097(3) -0.063(3) -0.041(2) 0.025(3)
Cl72 0.0543(17) 0.0356(15) 0.094(2) -0.0008(15) 0.0264(16) 0.0011(13)
Cl73 0.0681(19) 0.0275(13) 0.0713(18) 0.0057(13) 0.0344(15) 0.0013(12)
C70 0.042(5) 0.036(5) 0.048(6) 0.001(5) 0.015(5) -0.007(4)

loop_
_atom_site_label
_atom_site_type_symbol
_atom_site_thermal_displace_type
_atom_site_fract_x
_atom_site_fract_y
_atom_site_fract_z
_atom_site_occupancy
_atom_site_U_iso_or_equiv
Pd1 Pd Uani 0.86657(4) 0.42266(3) -0.08199(3) 1.000 0.0157(2)
Cl1 Cl Uani 0.78742(15) 0.51516(10) -0.16100(10) 1.000 0.0249(6)
P1 P Uani 0.88697(14) 0.37264(10) 0.02906(10) 1.000 0.0149(6)
N1 N Uani 1.0728(5) 0.6227(3) 0.1750(3) 1.000 0.0184(17)
C1 C Uani 0.8099(6) 0.4480(4) 0.0145(4) 1.000 0.015(2)
C2 C Uani 1.0056(5) 0.3842(4) 0.0859(4) 1.000 0.019(2)
C3 C Uani 0.8206(5) 0.5239(4) 0.0408(4) 1.000 0.015(2)
C4 C Uani 0.8993(5) 0.5500(4) 0.0906(4) 1.000 0.016(2)
C5 C Uani 0.8999(6) 0.6198(4) 0.1175(4) 1.000 0.017(2)
C6 C Uani 0.8215(6) 0.6643(4) 0.0911(4) 1.000 0.026(3)
C7 C Uani 0.7455(6) 0.6409(4) 0.0398(4) 1.000 0.023(3)
C8 C Uani 0.7460(5) 0.5705(4) 0.0162(4) 1.000 0.021(2)
C9 C Uani 0.9771(6) 0.6434(4) 0.1762(4) 1.000 0.017(2)
C10 C Uani 0.9549(6) 0.6841(4) 0.2360(4) 1.000 0.022(2)
C11 C Uani 1.0240(6) 0.7014(4) 0.2933(4) 1.000 0.028(3)
C12 C Uani 1.1200(6) 0.6754(4) 0.2939(4) 1.000 0.027(3)
C13 C Uani 1.1419(6) 0.6381(4) 0.2331(4) 1.000 0.022(2)
C14 C Uani 0.8115(5) 0.2955(4) 0.0500(4) 1.000 0.014(2)
C15 C Uani 0.7303(5) 0.3066(4) 0.0909(4) 1.000 0.014(2)
C16 C Uani 0.6481(6) 0.2634(4) 0.0760(4) 1.000 0.021(2)
C17 C Uani 0.6412(5) 0.2050(4) 0.0292(4) 1.000 0.022(3)
C18 C Uani 0.7274(5) 0.1878(4) 0.0003(4) 1.000 0.017(2)
C19 C Uani 0.8118(5) 0.2305(4) 0.0086(4) 1.000 0.018(2)
C20 C Uani 0.8974(6) 0.2002(4) -0.0305(4) 1.000 0.021(2)
C21 C Uani 0.8653(6) 0.2020(5) -0.1139(4) 1.000 0.028(3)
C22 C Uani 0.9164(6) 0.1214(4) -0.0053(5) 1.000 0.027(3)
C23 C Uani 0.9974(5) 0.2372(4) -0.0131(4) 1.000 0.019(2)
C24 C Uani 0.5495(6) 0.1576(5) 0.0145(5) 1.000 0.030(3)
C25 C Uani 0.4628(7) 0.1855(7) 0.0466(8) 1.000 0.113(6)
C26 C Uani 0.5760(9) 0.0832(6) 0.0488(7) 1.000 0.084(5)
C27 C Uani 0.5227(8) 0.1462(7) -0.0674(6) 1.000 0.080(5)
C28 C Uani 0.7243(6) 0.3586(4) 0.1565(4) 1.000 0.017(2)
C29 C Uani 0.6490(5) 0.4199(4) 0.1359(4) 1.000 0.022(2)
C30 C Uani 0.8247(5) 0.3905(4) 0.1909(4) 1.000 0.022(2)
C31 C Uani 0.6877(6) 0.3161(4) 0.2203(4) 1.000 0.024(3)
Cl41 Cl Uani 0.24260(18) 0.07235(14) 0.24714(13) 1.000 0.0472(8)
Cl42 Cl Uani 0.1712(2) 0.09091(17) 0.09298(16) 1.000 0.0753(11)
Cl43 Cl Uani 0.3370(2) -0.00122(16) 0.13886(17) 1.000 0.0740(11)
C40 C Uani 0.2768(6) 0.0770(5) 0.1590(5) 1.000 0.043(3)
Cl51 Cl Uani 0.4147(2) 0.35176(16) 0.1656(2) 1.000 0.0783(13)
Cl52 Cl Uani 0.2394(2) 0.26699(15) 0.13408(16) 1.000 0.0606(11)
Cl53 Cl Uani 0.3448(2) 0.26648(19) 0.28029(18) 1.000 0.0818(14)
C50 C Uani 0.3125(6) 0.3185(5) 0.2012(5) 1.000 0.043(3)
Cl61 Cl Uani 0.5303(3) 0.0854(3) 0.2623(2) 1.000 0.141(2)
Cl62 Cl Uani 0.6359(2) 0.17794(14) 0.37095(17) 1.000 0.0620(10)
Cl63 Cl Uani 0.5037(3) 0.0737(2) 0.4137(2) 1.000 0.1134(19)
C60 C Uani 0.5846(7) 0.0930(5) 0.3507(5) 1.000 0.044(3)
Cl71 Cl Uani 0.2005(3) 0.4659(3) 0.4007(2) 1.000 0.1222(19)
Cl72 Cl Uani 0.0087(2) 0.49488(14) 0.32298(16) 1.000 0.0598(10)
Cl73 Cl Uani 0.1028(2) 0.36031(13) 0.30211(15) 1.000 0.0533(10)
C70 C Uani 0.1216(7) 0.4528(5) 0.3199(5) 1.000 0.041(3)
H1 H Uiso 0.73900 0.43300 0.01020 1.000 0.0180
H2A H Uiso 1.04190 0.42340 0.06620 1.000 0.0290
H2B H Uiso 1.04400 0.33980 0.08590 1.000 0.0290
H2C H Uiso 0.99510 0.39570 0.13640 1.000 0.0290
H4 H Uiso 0.95390 0.51950 0.10640 1.000 0.0180
H6 H Uiso 0.82050 0.71200 0.10890 1.000 0.0320
H7 H Uiso 0.69340 0.67240 0.02090 1.000 0.0280
H8 H Uiso 0.69240 0.55400 -0.01840 1.000 0.0250
H10 H Uiso 0.88880 0.70010 0.23620 1.000 0.0270
H11 H Uiso 1.00760 0.73070 0.33230 1.000 0.0340
H12 H Uiso 1.16920 0.68320 0.33520 1.000 0.0320
H13 H Uiso 1.20810 0.62270 0.23220 1.000 0.0260
H16 H Uiso 0.59210 0.27450 0.09950 1.000 0.0260
H18 H Uiso 0.72870 0.14440 -0.02660 1.000 0.0200
H21A H Uiso 0.85040 0.25140 -0.12970 1.000 0.0420
H21B H Uiso 0.80620 0.17230 -0.12650 1.000 0.0420
H21C H Uiso 0.91900 0.18340 -0.13900 1.000 0.0420
H22A H Uiso 0.97280 0.10230 -0.02700 1.000 0.0410
H22B H Uiso 0.85730 0.09260 -0.02160 1.000 0.0410
H22C H Uiso 0.93120 0.11970 0.04850 1.000 0.0410
H23A H Uiso 0.99220 0.28640 -0.03190 1.000 0.0290
H23B H Uiso 1.04700 0.21110 -0.03650 1.000 0.0290
H23C H Uiso 1.01740 0.23810 0.04040 1.000 0.0290
H25A H Uiso 0.48150 0.19350 0.09950 1.000 0.1690
H25B H Uiso 0.40860 0.15070 0.03870 1.000 0.1690
H25C H Uiso 0.44110 0.23090 0.02270 1.000 0.1690
H26A H Uiso 0.63510 0.06460 0.03020 1.000 0.1260
H26B H Uiso 0.52050 0.05020 0.03530 1.000 0.1260
H26C H Uiso 0.58930 0.08760 0.10250 1.000 0.1260
H27A H Uiso 0.49680 0.19100 -0.09060 1.000 0.1210
H27B H Uiso 0.47210 0.10880 -0.07640 1.000 0.1210
H27C H Uiso 0.58180 0.13160 -0.08860 1.000 0.1210
H29A H Uiso 0.63310 0.44270 0.18100 1.000 0.0330
H29B H Uiso 0.58850 0.40040 0.10790 1.000 0.0330
H29C H Uiso 0.67790 0.45550 0.10590 1.000 0.0330
H30A H Uiso 0.84400 0.42860 0.15890 1.000 0.0320
H30B H Uiso 0.87520 0.35280 0.19590 1.000 0.0320
H30C H Uiso 0.81850 0.41030 0.23950 1.000 0.0320
H31A H Uiso 0.73370 0.27680 0.23520 1.000 0.0360
H31B H Uiso 0.62160 0.29660 0.20370 1.000 0.0360
H31C H Uiso 0.68460 0.34810 0.26230 1.000 0.0360
H40 H Uiso 0.32310 0.11830 0.15710 1.000 0.0520
H50 H Uiso 0.27190 0.36000 0.21440 1.000 0.0520
H60 H Uiso 0.63980 0.05740 0.35850 1.000 0.0520
H70 H Uiso 0.15260 0.47410 0.27860 1.000 0.0500

loop_
_atom_type_symbol
_atom_type_description
_atom_type_scat_dispersion_real
_atom_type_scat_dispersion_imag
_atom_type_scat_source
Pd Pd -0.9988 1.0072 'International Tables Vol C Tables 4.2.6.8 and 6.1.1.4'
P P 0.1023 0.0942 'International Tables Vol C Tables 4.2.6.8 and 6.1.1.4'
N N 0.0061 0.0033 'International Tables Vol C Tables 4.2.6.8 and 6.1.1.4'
Cl Cl 0.1484 0.1585 'International Tables Vol C Tables 4.2.6.8 and 6.1.1.4'
H H 0.0000 0.0000 'International Tables Vol C Tables 4.2.6.8 and 6.1.1.4'
C C 0.0033 0.0016 'International Tables Vol C Tables 4.2.6.8 and 6.1.1.4'

loop_
_geom_angle_atom_site_label_1
_geom_angle_atom_site_label_2
_geom_angle_atom_site_label_3
_geom_angle
_geom_angle_site_symmetry_1
_geom_angle_site_symmetry_3
_geom_angle_publ_flag
Cl1 Pd1 P1 147.17(7) . . yes
Cl1 Pd1 C1 99.2(2) . . yes
Cl1 Pd1 N1 89.73(16) . 3_765 yes
P1 Pd1 C1 48.0(2) . . yes
P1 Pd1 N1 122.92(16) . 3_765 yes
N1 Pd1 C1 170.0(3) 3_765 . yes
Pd1 P1 C1 61.8(2) . . yes
Pd1 P1 C2 117.7(2) . . yes
Pd1 P1 C14 121.2(2) . . yes
C1 P1 C2 117.4(4) . . yes
C1 P1 C14 108.6(4) . . yes
C2 P1 C14 117.0(3) . . yes
C9 N1 C13 119.4(6) . . yes
Pd1 N1 C9 126.4(5) 3_765 . yes
Pd1 N1 C13 113.8(5) 3_765 . yes
Pd1 C1 P1 70.2(3) . . yes
Pd1 C1 C3 117.2(5) . . yes
P1 C1 C3 132.9(6) . . yes
C1 C3 C4 124.9(7) . . no
C1 C3 C8 117.5(7) . . no
C4 C3 C8 117.5(7) . . no
C3 C4 C5 121.6(7) . . no
C4 C5 C6 118.1(7) . . no
C4 C5 C9 120.7(7) . . no
C6 C5 C9 121.1(7) . . no
C5 C6 C7 121.4(7) . . no
C6 C7 C8 118.8(7) . . no
C3 C8 C7 122.5(7) . . no
N1 C9 C5 119.6(6) . . yes
N1 C9 C10 118.5(7) . . yes
C5 C9 C10 121.8(7) . . no
C9 C10 C11 122.4(8) . . no
C10 C11 C12 118.4(7) . . no
C11 C12 C13 118.5(7) . . no
N1 C13 C12 122.5(7) . . yes
P1 C14 C15 119.3(5) . . yes
P1 C14 C19 120.7(5) . . yes
C15 C14 C19 117.3(6) . . no
C14 C15 C16 118.5(7) . . no
C14 C15 C28 128.4(6) . . no
C16 C15 C28 112.9(6) . . no
C15 C16 C17 124.6(7) . . no
C16 C17 C18 115.5(7) . . no
C16 C17 C24 123.4(7) . . no
C18 C17 C24 120.9(7) . . no
C17 C18 C19 123.7(7) . . no
C14 C19 C18 118.7(6) . . no
C14 C19 C20 127.5(6) . . no
C18 C19 C20 113.7(6) . . no
C19 C20 C21 108.8(6) . . no
C19 C20 C22 108.2(6) . . no
C19 C20 C23 116.4(6) . . no
C21 C20 C22 109.3(7) . . no
C21 C20 C23 108.8(6) . . no
C22 C20 C23 105.1(6) . . no
C17 C24 C25 113.8(8) . . no
C17 C24 C26 108.1(7) . . no
C17 C24 C27 109.7(8) . . no
C25 C24 C26 107.9(9) . . no
C25 C24 C27 110.3(9) . . no
C26 C24 C27 106.7(9) . . no
C15 C28 C29 112.1(6) . . no
C15 C28 C30 114.7(6) . . no
C15 C28 C31 108.7(6) . . no
C29 C28 C30 109.5(6) . . no
C29 C28 C31 106.9(6) . . no
C30 C28 C31 104.4(6) . . no
Pd1 C1 H1 109.81 . . no
P1 C1 H1 109.85 . . no
C3 C1 H1 109.92 . . no
P1 C2 H2A 109.47 . . no
P1 C2 H2B 109.47 . . no
P1 C2 H2C 109.48 . . no
H2A C2 H2B 109.54 . . no
H2A C2 H2C 109.38 . . no
H2B C2 H2C 109.48 . . no
C3 C4 H4 119.23 . . no
C5 C4 H4 119.16 . . no
C5 C6 H6 119.31 . . no
C7 C6 H6 119.30 . . no
C6 C7 H7 120.57 . . no
C8 C7 H7 120.67 . . no
C3 C8 H8 118.81 . . no
C7 C8 H8 118.68 . . no
C9 C10 H10 118.81 . . no
C11 C10 H10 118.80 . . no
C10 C11 H11 120.74 . . no
C12 C11 H11 120.85 . . no
C11 C12 H12 120.70 . . no
C13 C12 H12 120.80 . . no
N1 C13 H13 118.82 . . no
C12 C13 H13 118.64 . . no
C15 C16 H16 117.73 . . no
C17 C16 H16 117.63 . . no
C17 C18 H18 118.16 . . no
C19 C18 H18 118.10 . . no
C20 C21 H21A 109.55 . . no
C20 C21 H21B 109.55 . . no
C20 C21 H21C 109.41 . . no
H21A C21 H21B 109.50 . . no
H21A C21 H21C 109.41 . . no
H21B C21 H21C 109.41 . . no
C20 C22 H22A 109.37 . . no
C20 C22 H22B 109.46 . . no
C20 C22 H22C 109.43 . . no
H22A C22 H22B 109.54 . . no
H22A C22 H22C 109.47 . . no
H22B C22 H22C 109.55 . . no
C20 C23 H23A 109.45 . . no
C20 C23 H23B 109.58 . . no
C20 C23 H23C 109.49 . . no
H23A C23 H23B 109.45 . . no
H23A C23 H23C 109.38 . . no
H23B C23 H23C 109.48 . . no
C24 C25 H25A 109.50 . . no
C24 C25 H25B 109.52 . . no
C24 C25 H25C 109.47 . . no
H25A C25 H25B 109.56 . . no
H25A C25 H25C 109.34 . . no
H25B C25 H25C 109.45 . . no
C24 C26 H26A 109.47 . . no
C24 C26 H26B 109.48 . . no
C24 C26 H26C 109.47 . . no
H26A C26 H26B 109.39 . . no
H26A C26 H26C 109.44 . . no
H26B C26 H26C 109.57 . . no
C24 C27 H27A 109.47 . . no
C24 C27 H27B 109.59 . . no
C24 C27 H27C 109.55 . . no
H27A C27 H27B 109.41 . . no
H27A C27 H27C 109.34 . . no
H27B C27 H27C 109.47 . . no
C28 C29 H29A 109.40 . . no
C28 C29 H29B 109.53 . . no
C28 C29 H29C 109.49 . . no
H29A C29 H29B 109.54 . . no
H29A C29 H29C 109.38 . . no
H29B C29 H29C 109.48 . . no
C28 C30 H30A 109.38 . . no
C28 C30 H30B 109.40 . . no
C28 C30 H30C 109.47 . . no
H30A C30 H30B 109.48 . . no
H30A C30 H30C 109.54 . . no
H30B C30 H30C 109.55 . . no
C28 C31 H31A 109.44 . . no
C28 C31 H31B 109.52 . . no
C28 C31 H31C 109.49 . . no
H31A C31 H31B 109.49 . . no
H31A C31 H31C 109.50 . . no
H31B C31 H31C 109.39 . . no
Cl41 C40 Cl42 110.1(5) . . yes
Cl41 C40 Cl43 110.4(5) . . yes
Cl42 C40 Cl43 110.0(5) . . yes
Cl41 C40 H40 108.77 . . no
Cl42 C40 H40 108.72 . . no
Cl43 C40 H40 108.74 . . no
Cl51 C50 Cl52 109.9(5) . . yes
Cl51 C50 Cl53 112.8(5) . . yes
Cl52 C50 Cl53 109.2(5) . . yes
Cl51 C50 H50 108.29 . . no
Cl52 C50 H50 108.30 . . no
Cl53 C50 H50 108.26 . . no
Cl61 C60 Cl62 112.8(6) . . yes
Cl61 C60 Cl63 112.6(6) . . yes
Cl62 C60 Cl63 108.5(5) . . yes
Cl61 C60 H60 107.56 . . no
Cl62 C60 H60 107.54 . . no
Cl63 C60 H60 107.53 . . no
Cl71 C70 Cl72 111.0(5) . . yes
Cl71 C70 Cl73 110.7(5) . . yes
Cl72 C70 Cl73 110.0(5) . . yes
Cl71 C70 H70 108.39 . . no
Cl72 C70 H70 108.35 . . no
Cl73 C70 H70 108.33 . . no

loop_
_geom_bond_atom_site_label_1
_geom_bond_atom_site_label_2
_geom_bond_distance
_geom_bond_site_symmetry_2
_geom_bond_publ_flag
Pd1 Cl1 2.411(2) . yes
Pd1 P1 2.2217(19) . yes
Pd1 C1 2.081(8) . yes
Pd1 N1 2.168(6) 3_765 yes
Cl41 C40 1.745(9) . yes
Cl42 C40 1.766(9) . yes
Cl43 C40 1.740(10) . yes
Cl51 C50 1.734(9) . yes
Cl52 C50 1.758(9) . yes
Cl53 C50 1.750(10) . yes
Cl61 C60 1.691(10) . yes
Cl62 C60 1.752(10) . yes
Cl63 C60 1.742(10) . yes
Cl71 C70 1.723(10) . yes
Cl72 C70 1.736(10) . yes
Cl73 C70 1.770(10) . yes
P1 C1 1.754(8) . yes
P1 C2 1.811(7) . yes
P1 C14 1.841(8) . yes
N1 C13 1.351(10) . yes
N1 C9 1.364(11) . yes
C1 C3 1.498(11) . no
C3 C4 1.396(10) . no
C3 C8 1.367(10) . no
C4 C5 1.393(11) . no
C5 C6 1.387(11) . no
C5 C9 1.464(11) . no
C6 C7 1.370(11) . no
C7 C8 1.384(11) . no
C9 C10 1.401(11) . no
C10 C11 1.349(11) . no
C11 C12 1.395(12) . no
C12 C13 1.382(11) . no
C14 C15 1.436(10) . no
C14 C19 1.432(10) . no
C15 C28 1.557(10) . no
C15 C16 1.377(11) . no
C16 C17 1.383(10) . no
C17 C18 1.392(10) . no
C17 C24 1.525(11) . no
C18 C19 1.391(10) . no
C19 C20 1.558(11) . no
C20 C21 1.531(10) . no
C20 C22 1.553(11) . no
C20 C23 1.522(11) . no
C24 C25 1.486(14) . no
C24 C27 1.510(14) . no
C24 C26 1.547(15) . no
C28 C29 1.549(11) . no
C28 C30 1.545(11) . no
C28 C31 1.552(11) . no
C1 H1 0.9989 . no
C2 H2B 0.9806 . no
C2 H2A 0.9803 . no
C2 H2C 0.9800 . no
C4 H4 0.9499 . no
C6 H6 0.9494 . no
C7 H7 0.9498 . no
C8 H8 0.9498 . no
C10 H10 0.9499 . no
C11 H11 0.9513 . no
C12 H12 0.9502 . no
C13 H13 0.9496 . no
C16 H16 0.9502 . no
C18 H18 0.9501 . no
C21 H21B 0.9790 . no
C21 H21C 0.9808 . no
C21 H21A 0.9797 . no
C22 H22A 0.9807 . no
C22 H22C 0.9792 . no
C22 H22B 0.9802 . no
C23 H23A 0.9804 . no
C23 H23B 0.9795 . no
C23 H23C 0.9808 . no
C25 H25B 0.9795 . no
C25 H25A 0.9792 . no
C25 H25C 0.9809 . no
C26 H26C 0.9792 . no
C26 H26A 0.9811 . no
C26 H26B 0.9805 . no
C27 H27A 0.9816 . no
C27 H27C 0.9806 . no
C27 H27B 0.9794 . no
C29 H29B 0.9790 . no
C29 H29A 0.9806 . no
C29 H29C 0.9797 . no
C30 H30B 0.9800 . no
C30 H30C 0.9790 . no
C30 H30A 0.9810 . no
C31 H31C 0.9801 . no
C31 H31B 0.9803 . no
C31 H31A 0.9792 . no
C40 H40 1.0003 . no
C50 H50 1.0014 . no
C60 H60 0.9994 . no
C70 H70 0.9995 . no

loop_
_geom_contact_atom_site_label_1
_geom_contact_atom_site_label_2
_geom_contact_distance
_geom_contact_site_symmetry_2
_geom_contact_publ_flag
Pd1 C21 4.162(9) . no
Pd1 C23 4.018(7) . no
Pd1 C60 3.881(10) 4_554 no
Pd1 C2 4.011(7) 3_765 no
Pd1 C4 3.258(7) 3_765 no
Pd1 Cl62 3.662(3) 4_554 no
Pd1 H23A 3.1326 . no
Pd1 H2A 3.1312 3_765 no
Pd1 H4 2.7681 3_765 no
Pd1 H21A 3.3148 . no
Pd1 H60 3.1541 4_554 no
Cl1 C8 3.528(7) . no
Cl1 C2 3.508(7) 3_765 no
Cl1 C50 3.430(9) 3_665 no
Cl1 C70 3.374(9) 3_665 no
Cl1 C60 3.455(10) 4_554 no
Cl41 C6 3.637(8) 2_645 no
Cl41 C5 3.472(8) 2_645 no
Cl41 C10 3.454(8) 2_645 no
Cl42 Cl52 3.471(4) . no
Cl42 Cl72 3.557(4) 2_545 no
Cl43 Cl61 3.609(5) . no
Cl51 C29 3.550(8) . no
Cl52 C40 3.604(10) . no
Cl52 Cl42 3.471(4) . no
Cl61 Cl43 3.609(5) . no
Cl62 C18 3.555(8) 4_555 no
Cl62 C17 3.625(8) 4_555 no
Cl62 Pd1 3.662(3) 4_555 no
Cl63 C29 3.589(8) 2_645 no
Cl72 Cl42 3.557(4) 2_555 no
Cl73 C10 3.432(8) 2_645 no
Cl1 H70 2.4179 3_665 no
Cl1 H2A 2.9369 3_765 no
Cl1 H13 2.8908 3_765 no
Cl1 H60 2.4928 4_554 no
Cl1 H50 2.6128 3_665 no
Cl41 H29A 3.1380 2_645 no
Cl41 H10 3.0242 2_645 no
Cl43 H27C 2.8785 3_655 no
Cl51 H31B 2.9928 . no
Cl51 H29B 2.8732 . no
Cl52 H2B 3.0117 1_455 no
Cl52 H40 3.0093 . no
Cl53 H27A 3.0267 4_555 no
Cl61 H26C 3.1439 . no
Cl71 H26A 3.0389 2_655 no
Cl73 H21C 2.9771 4_455 no
Cl73 H10 3.0788 2_645 no
Cl73 H50 2.9885 . no
P1 C23 3.096(8) . no
P1 C30 3.215(7) . no
P1 H30A 2.7363 . no
P1 H4 3.1628 . no
P1 H30B 3.1068 . no
P1 H23A 2.5192 . no
P1 H23C 3.0683 . no
N1 H21A 2.7487 3_765 no
N1 H4 2.7121 . no
C1 C30 3.386(10) . no
C1 C29 3.376(11) . no
C1 C28 3.431(11) . no
C2 C30 3.335(10) . no
C2 Cl1 3.508(7) 3_765 no
C2 C23 3.284(10) . no
C2 C4 3.425(10) . no
C2 Pd1 4.011(7) 3_765 no
C4 C2 3.425(10) . no
C4 Pd1 3.258(7) 3_765 no
C5 Cl41 3.472(8) 2_655 no
C6 Cl41 3.637(8) 2_655 no
C6 C23 3.536(11) 3_765 no
C8 Cl1 3.528(7) . no
C10 Cl41 3.454(8) 2_655 no
C10 Cl73 3.432(8) 2_655 no
C17 Cl62 3.625(8) 4_554 no
C18 Cl62 3.555(8) 4_554 no
C21 Pd1 4.162(9) . no
C23 C2 3.284(10) . no
C23 Pd1 4.018(7) . no
C23 P1 3.096(8) . no
C23 C6 3.536(11) 3_765 no
C28 C1 3.431(11) . no
C29 Cl63 3.589(8) 2_655 no
C29 C1 3.376(11) . no
C29 Cl51 3.550(8) . no
C30 C1 3.386(10) . no
C30 C2 3.335(10) . no
C30 P1 3.215(7) . no
C40 Cl52 3.604(10) . no
C50 Cl1 3.430(9) 3_665 no
C60 Pd1 3.881(10) 4_555 no
C60 Cl1 3.455(10) 4_555 no
C70 Cl1 3.374(9) 3_665 no
C1 H29C 2.6275 . no
C1 H30A 2.6478 . no
C2 H23A 2.8145 . no
C2 H30A 2.8552 . no
C2 H4 2.6637 . no
C2 H30B 2.9270 . no
C2 H23C 2.8640 . no
C3 H30A 2.7862 . no
C3 H2A 3.0582 3_765 no
C3 H29C 2.7361 . no
C4 H30A 2.7455 . no
C5 H23A 2.8873 3_765 no
C6 H10 2.7719 . no
C6 H23A 3.0402 3_765 no
C8 H29C 2.9329 . no
C9 H23A 3.0328 3_765 no
C10 H6 2.8051 . no
C12 H31A 2.8538 2_755 no
C13 H21A 2.8136 3_765 no
C14 H30B 2.8991 . no
C14 H23A 3.0628 . no
C14 H12 2.9565 2_745 no
C14 H23C 3.0327 . no
C15 H1 2.7969 . no
C15 H12 2.9165 2_745 no
C16 H31B 2.4959 . no
C16 H25C 2.9189 . no
C16 H29B 2.7712 . no
C16 H31A 2.9987 . no
C16 H25A 2.7056 . no
C18 H21B 2.7083 . no
C18 H27C 2.6071 . no
C18 H22C 3.0716 . no
C18 H22B 2.5799 . no
C18 H26A 2.7145 . no
C19 H12 2.9730 2_745 no
C21 H18 2.8311 . no
C22 H18 2.5705 . no
C23 H2B 2.6546 . no
C25 H16 2.5168 . no
C26 H18 2.8898 . no
C27 H18 2.8042 . no
C28 H1 3.0515 . no
C29 H16 2.8767 . no
C29 H1 2.7678 . no
C30 H2C 2.6552 . no
C31 H21B 3.0463 4_555 no
C31 H16 2.5302 . no
H1 C15 2.7969 . no
H1 H8 2.3857 . no
H1 C28 3.0515 . no
H1 C29 2.7678 . no
H1 H29C 2.0867 . no
H2A C3 3.0582 3_765 no
H2A Pd1 3.1312 3_765 no
H2A H4 2.3343 . no
H2A Cl1 2.9369 3_765 no
H2B H23A 2.3940 . no
H2B H23C 2.0856 . no
H2B Cl52 3.0117 1_655 no
H2B C23 2.6546 . no
H2C H30B 2.2359 . no
H2C H30A 2.2422 . no
H2C C30 2.6552 . no
H2C H4 2.4242 . no
H4 P1 3.1628 . no
H4 Pd1 2.7681 3_765 no
H4 C2 2.6637 . no
H4 H2A 2.3343 . no
H4 H2C 2.4242 . no
H4 H30A 2.5404 . no
H4 N1 2.7121 . no
H6 C10 2.8051 . no
H6 H10 2.3993 . no
H8 H1 2.3857 . no
H10 Cl73 3.0788 2_655 no
H10 H6 2.3993 . no
H10 C6 2.7719 . no
H10 Cl41 3.0242 2_655 no
H11 H23C 2.4086 2_755 no
H12 C15 2.9165 2_755 no
H12 C19 2.9730 2_755 no
H12 C14 2.9565 2_755 no
H13 Cl1 2.8908 3_765 no
H16 C25 2.5168 . no
H16 C29 2.8767 . no
H16 H25A 2.1358 . no
H16 H25C 2.4650 . no
H16 H29B 2.3571 . no
H16 H31B 1.9407 . no
H16 C31 2.5302 . no
H18 H22B 1.9933 . no
H18 H26A 2.3028 . no
H18 C27 2.8042 . no
H18 H21B 2.2977 . no
H18 C22 2.5705 . no
H18 C21 2.8311 . no
H18 H27C 2.1740 . no
H18 C26 2.8898 . no
H21A C13 2.8136 3_765 no
H21A H23A 2.5325 . no
H21A N1 2.7487 3_765 no
H21A Pd1 3.3148 . no
H21B H18 2.2977 . no
H21B H31C 2.4714 4_554 no
H21B C31 3.0463 4_554 no
H21B C18 2.7083 . no
H21B H22B 2.4546 . no
H21C H23B 2.4352 . no
H21C Cl73 2.9771 4_654 no
H21C H22A 2.5743 . no
H22A H23B 2.2870 . no
H22A H21C 2.5743 . no
H22B C18 2.5799 . no
H22B H21B 2.4546 . no
H22B H18 1.9933 . no
H22C H23C 2.5180 . no
H22C C18 3.0716 . no
H23A C5 2.8873 3_765 no
H23A H21A 2.5325 . no
H23A C2 2.8145 . no
H23A C9 3.0328 3_765 no
H23A P1 2.5192 . no
H23A C14 3.0628 . no
H23A H2B 2.3940 . no
H23A C6 3.0402 3_765 no
H23A Pd1 3.1326 . no
H23B H22A 2.2870 . no
H23B H21C 2.4352 . no
H23C P1 3.0683 . no
H23C H2B 2.0856 . no
H23C H11 2.4086 2_745 no
H23C H22C 2.5180 . no
H23C C2 2.8640 . no
H23C C14 3.0327 . no
H25A H16 2.1358 . no
H25A H26C 2.4599 . no
H25A C16 2.7056 . no
H25B H27B 2.5142 . no
H25B H26B 2.4248 . no
H25C H27A 2.4256 . no
H25C C16 2.9189 . no
H25C H16 2.4650 . no
H26A C18 2.7145 . no
H26A H18 2.3028 . no
H26A Cl71 3.0389 2_645 no
H26A H27C 2.5288 . no
H26B H26B 2.3024 3_655 no
H26B H27B 2.3343 . no
H26B H25B 2.4248 . no
H26C Cl61 3.1439 . no
H26C H25A 2.4599 . no
H27A H25C 2.4256 . no
H27A Cl53 3.0267 4_554 no
H27B H26B 2.3343 . no
H27B H25B 2.5142 . no
H27C H26A 2.5288 . no
H27C Cl43 2.8785 3_655 no
H27C H18 2.1740 . no
H27C C18 2.6071 . no
H29A H31C 2.3544 . no
H29A Cl41 3.1380 2_655 no
H29B H16 2.3571 . no
H29B Cl51 2.8732 . no
H29B C16 2.7712 . no
H29C H1 2.0867 . no
H29C C1 2.6275 . no
H29C H30A 2.3899 . no
H29C C8 2.9329 . no
H29C C3 2.7361 . no
H30A H4 2.5404 . no
H30A C1 2.6478 . no
H30A C4 2.7455 . no
H30A H2C 2.2422 . no
H30A C2 2.8552 . no
H30A P1 2.7363 . no
H30A C3 2.7862 . no
H30A H29C 2.3899 . no
H30B H2C 2.2359 . no
H30B P1 3.1068 . no
H30B H31A 2.5771 . no
H30B C14 2.8991 . no
H30B C2 2.9270 . no
H30C H31C 2.2513 . no
H31A H30B 2.5771 . no
H31A C12 2.8538 2_745 no
H31A C16 2.9987 . no
H31B Cl51 2.9928 . no
H31B C16 2.4959 . no
H31B H16 1.9407 . no
H31C H30C 2.2513 . no
H31C H21B 2.4714 4_555 no
H31C H29A 2.3544 . no
H40 Cl52 3.0093 . no
H50 Cl73 2.9885 . no
H50 Cl1 2.6128 3_665 no
H60 Pd1 3.1541 4_555 no
H60 Cl1 2.4928 4_555 no
H70 Cl1 2.4179 3_665 no

loop_
_geom_hbond_atom_site_label_D
_geom_hbond_atom_site_label_H
_geom_hbond_atom_site_label_A
_geom_hbond_distance_DH
_geom_hbond_distance_HA
_geom_hbond_distance_DA
_geom_hbond_angle_DHA
_geom_hbond_site_symmetry_A
_geom_hbond_publ_flag
C50 H50 Cl1 1.0014 2.6128 3.430(9) 138.82 3_665 yes
C60 H60 Cl1 0.9994 2.4928 3.455(10) 161.43 4_555 yes
C70 H70 Cl1 0.9995 2.4179 3.374(9) 159.95 3_665 yes

loop_
_geom_torsion_atom_site_label_1
_geom_torsion_atom_site_label_2
_geom_torsion_atom_site_label_3
_geom_torsion_atom_site_label_4
_geom_torsion
_geom_torsion_site_symmetry_1
_geom_torsion_site_symmetry_3
_geom_torsion_site_symmetry_4
_geom_torsion_publ_flag
Cl1 Pd1 P1 C1 -1.4(3) . . . no
Cl1 Pd1 P1 C2 -109.3(3) . . . no
Cl1 Pd1 P1 C14 94.3(3) . . . no
C1 Pd1 P1 C2 -107.9(4) . . . no
C1 Pd1 P1 C14 95.7(4) . . . no
N1 Pd1 P1 C1 -174.6(4) 3_765 . . no
N1 Pd1 P1 C2 77.5(3) 3_765 . . no
N1 Pd1 P1 C14 -78.9(3) 3_765 . . no
Cl1 Pd1 C1 P1 179.2(2) . . . no
Cl1 Pd1 C1 C3 -51.8(6) . . . no
P1 Pd1 C1 C3 128.9(7) . . . no
Cl1 Pd1 N1 C9 132.7(6) . 3_765 3_765 no
Cl1 Pd1 N1 C13 -55.1(5) . 3_765 3_765 no
P1 Pd1 N1 C9 -51.0(6) . 3_765 3_765 no
P1 Pd1 N1 C13 121.2(5) . 3_765 3_765 no
Pd1 P1 C1 C3 -109.3(8) . . . no
C14 P1 C1 Pd1 -116.0(3) . . . no
C2 P1 C1 Pd1 108.4(3) . . . no
C2 P1 C1 C3 -0.8(9) . . . no
Pd1 P1 C14 C19 58.6(6) . . . no
C1 P1 C14 C15 -34.4(7) . . . no
C1 P1 C14 C19 126.3(6) . . . no
C2 P1 C14 C15 101.3(6) . . . no
C2 P1 C14 C19 -98.0(6) . . . no
C14 P1 C1 C3 134.7(7) . . . no
Pd1 P1 C14 C15 -102.1(6) . . . no
C9 N1 C13 C12 -1.1(11) . . . no
Pd1 N1 C13 C12 171.7(6) 3_765 . . no
Pd1 N1 C9 C5 15.2(10) 3_765 . . no
C13 N1 C9 C5 -173.0(7) . . . no
C13 N1 C9 C10 4.0(10) . . . no
Pd1 N1 C9 C10 -167.9(5) 3_765 . . no
Pd1 C1 C3 C4 -92.4(8) . . . no
P1 C1 C3 C8 177.7(6) . . . no
Pd1 C1 C3 C8 90.0(7) . . . no
P1 C1 C3 C4 -4.8(12) . . . no
C4 C3 C8 C7 -1.2(11) . . . no
C1 C3 C4 C5 -174.3(7) . . . no
C8 C3 C4 C5 3.3(11) . . . no
C1 C3 C8 C7 176.6(7) . . . no
C3 C4 C5 C9 172.6(7) . . . no
C3 C4 C5 C6 -2.6(11) . . . no
C9 C5 C6 C7 -175.5(7) . . . no
C4 C5 C9 N1 41.0(11) . . . no
C4 C5 C9 C10 -135.8(8) . . . no
C6 C5 C9 N1 -143.9(7) . . . no
C6 C5 C9 C10 39.2(11) . . . no
C4 C5 C6 C7 -0.3(11) . . . no
C5 C6 C7 C8 2.3(11) . . . no
C6 C7 C8 C3 -1.6(11) . . . no
N1 C9 C10 C11 -2.2(11) . . . no
C5 C9 C10 C11 174.7(7) . . . no
C9 C10 C11 C12 -2.4(11) . . . no
C10 C11 C12 C13 5.2(11) . . . no
C11 C12 C13 N1 -3.6(11) . . . no
P1 C14 C15 C28 -37.8(10) . . . no
C19 C14 C15 C16 -13.9(10) . . . no
P1 C14 C15 C16 147.5(6) . . . no
C19 C14 C15 C28 160.8(7) . . . no
P1 C14 C19 C18 -150.8(6) . . . no
P1 C14 C19 C20 28.7(10) . . . no
C15 C14 C19 C18 10.3(10) . . . no
C15 C14 C19 C20 -170.2(7) . . . no
C14 C15 C16 C17 6.6(11) . . . no
C28 C15 C16 C17 -168.9(7) . . . no
C14 C15 C28 C29 112.5(8) . . . no
C14 C15 C28 C30 -13.2(11) . . . no
C14 C15 C28 C31 -129.6(8) . . . no
C16 C15 C28 C29 -72.5(8) . . . no
C16 C15 C28 C30 161.7(6) . . . no
C16 C15 C28 C31 45.4(9) . . . no
C15 C16 C17 C18 4.5(11) . . . no
C15 C16 C17 C24 179.2(7) . . . no
C24 C17 C18 C19 176.7(7) . . . no
C16 C17 C24 C25 8.2(12) . . . no
C16 C17 C24 C26 -111.7(9) . . . no
C16 C17 C24 C27 132.3(9) . . . no
C18 C17 C24 C25 -177.4(9) . . . no
C18 C17 C24 C26 62.7(10) . . . no
C18 C17 C24 C27 -53.3(11) . . . no
C16 C17 C18 C19 -8.4(11) . . . no
C17 C18 C19 C14 0.9(11) . . . no
C17 C18 C19 C20 -178.7(7) . . . no
C14 C19 C20 C22 128.4(8) . . . no
C14 C19 C20 C23 10.5(11) . . . no
C14 C19 C20 C21 -112.9(8) . . . no
C18 C19 C20 C22 -52.0(8) . . . no
C18 C19 C20 C23 -170.0(6) . . . no
C18 C19 C20 C21 66.6(8) . . . no
